data_7225230
loop_
_publ_author_name
'Dar'in, Dmitry'
'Bakulina, Olga'
'Nikolskaya, Sofia'
'Gluzdikov, Ivan'
'Krasavin, Mikhail'

_publ_section_title
;
 The rare cis-configured trisubstituted lactam products obtained by the
 Castagnoli-Cushman reaction in N,N-dimethylformamide
;
_journal_name_full 'RSC Adv.'
_journal_paper_doi 10.1039/C6RA10249B
_journal_year 2016
_chemical_absolute_configuration unk
_chemical_formula_moiety 'C15 H19 N O4'
_chemical_formula_sum 'C15 H19 N O4'
_chemical_formula_weight 277.31
_space_group_crystal_system orthorhombic
_space_group_IT_number 19
_space_group_name_Hall 'P 2ac 2ab'
_space_group_name_H-M_alt 'P 21 21 21'
_symmetry_space_group_name_Hall 'P 2ac 2ab'
_symmetry_space_group_name_H-M 'P 21 21 21'
_atom_sites_solution_hydrogens geom
_audit_creation_date 2016-01-15
_audit_creation_method
;
Olex2 1.2
(compiled 2015.09.30 svn.r3233 for OlexSys, GUI svn.r5103)
;
_audit_update_record
;
2016-01-15 deposited with the CCDC.
2016-05-11 downloaded from the CCDC.
;
_cell_angle_alpha 90
_cell_angle_beta 90
_cell_angle_gamma 90
_cell_formula_units_Z 4
_cell_length_a 10.62011(17)
_cell_length_b 11.1647(2)
_cell_length_c 11.78218(19)
_cell_measurement_reflns_used 10701
_cell_measurement_temperature 100(2)
_cell_measurement_theta_max 30.6780
_cell_measurement_theta_min 3.1600
_cell_volume 1397.02(4)
_computing_cell_refinement
;
CrysAlisPro, Agilent Technologies,
Version 1.171.36.32 (release 02-08-2013 CrysAlis171 .NET)
(compiled Aug  2 2013,16:46:58)
;
_computing_data_collection
;
CrysAlisPro, Agilent Technologies,
Version 1.171.36.32 (release 02-08-2013 CrysAlis171 .NET)
(compiled Aug  2 2013,16:46:58)
;
_computing_data_reduction
;
CrysAlisPro, Agilent Technologies,
Version 1.171.36.32 (release 02-08-2013 CrysAlis171 .NET)
(compiled Aug  2 2013,16:46:58)
;
_computing_molecular_graphics 'Olex2 (Dolomanov et al., 2009)'
_computing_publication_material 'Olex2 (Dolomanov et al., 2009)'
_computing_structure_refinement 'ShelXL (Sheldrick, 2015)'
_computing_structure_solution
;
Superflip (Palatinus & Chapuis, 2007;Palatinus & van der Lee, 2008;
Palatinus et al., 2012)
;
_diffrn_ambient_temperature 100(2)
_diffrn_detector_area_resol_mean 16.2096
_diffrn_measured_fraction_theta_full 0.999
_diffrn_measured_fraction_theta_max 0.999
_diffrn_measurement_details
;
  1 omega  -47.00   47.00   1.0000   25.0000
omega____ theta____ kappa____ phi______ frames
    -      -22.4031   38.0000 -150.0000 94

  2 omega  -59.00   46.00   1.0000   25.0000
omega____ theta____ kappa____ phi______ frames
    -      -22.4031   19.0000  120.0000 105

  3 omega   -7.00   93.00   1.0000   25.0000
omega____ theta____ kappa____ phi______ frames
    -       23.3406   77.0000  -60.0000 100

  4 omega   22.00   65.00   1.0000   25.0000
omega____ theta____ kappa____ phi______ frames
    -       23.3406  -99.0000   90.0000 43

  5 omega   -7.00   92.00   1.0000   25.0000
omega____ theta____ kappa____ phi______ frames
    -       23.3406   77.0000 -180.0000 99

  6 omega   -7.00   92.00   1.0000   25.0000
omega____ theta____ kappa____ phi______ frames
    -       23.3406   77.0000   60.0000 99

  7 omega  -12.00   65.00   1.0000   25.0000
omega____ theta____ kappa____ phi______ frames
    -       23.3406  -99.0000 -120.0000 77

  8 omega   -1.00   63.00   1.0000   25.0000
omega____ theta____ kappa____ phi______ frames
    -       23.3406  -99.0000    0.0000 64

  9 omega  -40.00   51.00   1.0000   25.0000
omega____ theta____ kappa____ phi______ frames
    -       23.3406  -19.0000 -120.0000 91
;
_diffrn_measurement_device_type 'Xcalibur, Eos'
_diffrn_measurement_method '\w scans'
_diffrn_orient_matrix_UB_11 -0.0402486000
_diffrn_orient_matrix_UB_12 0.0496394000
_diffrn_orient_matrix_UB_13 0.0101171000
_diffrn_orient_matrix_UB_21 0.0475120000
_diffrn_orient_matrix_UB_22 0.0272150000
_diffrn_orient_matrix_UB_23 0.0334836000
_diffrn_orient_matrix_UB_31 0.0241905000
_diffrn_orient_matrix_UB_32 0.0288599000
_diffrn_orient_matrix_UB_33 -0.0489679000
_diffrn_radiation_monochromator graphite
_diffrn_radiation_type MoK\a
_diffrn_radiation_wavelength 0.71073
_diffrn_reflns_av_R_equivalents 0.0330
_diffrn_reflns_av_unetI/netI 0.0163
_diffrn_reflns_Laue_measured_fraction_full 0.999
_diffrn_reflns_Laue_measured_fraction_max 0.999
_diffrn_reflns_limit_h_max 13
_diffrn_reflns_limit_h_min -13
_diffrn_reflns_limit_k_max 14
_diffrn_reflns_limit_k_min -14
_diffrn_reflns_limit_l_max 15
_diffrn_reflns_limit_l_min -15
_diffrn_reflns_number 21624
_diffrn_reflns_point_group_measured_fraction_full 0.999
_diffrn_reflns_point_group_measured_fraction_max 0.999
_diffrn_reflns_theta_full 25.242
_diffrn_reflns_theta_max 27.494
_diffrn_reflns_theta_min 2.647
_diffrn_source 'Enhance (Mo) X-ray Source'
_exptl_absorpt_coefficient_mu 0.096
_exptl_absorpt_correction_T_max 1.00000
_exptl_absorpt_correction_T_min 0.56797
_exptl_absorpt_correction_type multi-scan
_exptl_absorpt_process_details
;
CrysAlisPro, Agilent Technologies,
Version 1.171.36.32 (release 02-08-2013 CrysAlis171 .NET)
(compiled Aug  2 2013,16:46:58)
Empirical absorption correction using spherical harmonics,
 implemented in SCALE3 ABSPACK scaling algorithm.
;
_exptl_crystal_colour colourless
_exptl_crystal_colour_primary colourless
_exptl_crystal_density_diffrn 1.318
_exptl_crystal_description prism
_exptl_crystal_F_000 592
_exptl_crystal_size_max 0.3
_exptl_crystal_size_mid 0.2
_exptl_crystal_size_min 0.2
_refine_diff_density_max 0.227
_refine_diff_density_min -0.146
_refine_diff_density_rms 0.032
_refine_ls_abs_structure_details
;
 Refined as a perfect inversion twin.
;
_refine_ls_abs_structure_Flack 0.5
_refine_ls_extinction_method none
_refine_ls_goodness_of_fit_ref 1.032
_refine_ls_hydrogen_treatment constr
_refine_ls_matrix_type full
_refine_ls_number_parameters 185
_refine_ls_number_reflns 3198
_refine_ls_number_restraints 0
_refine_ls_restrained_S_all 1.032
_refine_ls_R_factor_all 0.0273
_refine_ls_R_factor_gt 0.0265
_refine_ls_shift/su_max 0.000
_refine_ls_shift/su_mean 0.000
_refine_ls_structure_factor_coef Fsqd
_refine_ls_weighting_details 'w=1/[\s^2^(Fo^2^)+(0.0398P)^2^+0.2490P] where P=(Fo^2^+2Fc^2^)/3'
_refine_ls_weighting_scheme calc
_refine_ls_wR_factor_gt 0.0692
_refine_ls_wR_factor_ref 0.0699
_reflns_Friedel_coverage 0.743
_reflns_Friedel_fraction_full 1.000
_reflns_Friedel_fraction_max 1.000
_reflns_number_gt 3128
_reflns_number_total 3198
_reflns_threshold_expression 'I > 2\s(I)'
_cod_data_source_file c6ra10249b2.cif
_cod_data_source_block dvd71c
_cod_database_code 7225230
_chemical_oxdiff_formula 'C15 H19 N O4'
_shelx_space_group_comment
;
The symmetry employed for this shelxl refinement is uniquely defined
by the following loop, which should always be used as a source of
symmetry information in preference to the above space-group names.
They are only intended as comments.
;
_reflns_odcompleteness_completeness 99.76
_reflns_odcompleteness_iscentric 1
_reflns_odcompleteness_theta 28.51
_olex2_refinement_description
;
1. Fixed Uiso
 At 1.2 times of:
  All C(H) groups, All C(H,H) groups
 At 1.5 times of:
  All C(H,H,H) groups, All O(H) groups
2.a Ternary CH refined with riding coordinates:
 C1(H1), C2(H2), C5(H5)
2.b Secondary CH2 refined with riding coordinates:
 C3(H3A,H3B)
2.c Aromatic/amide H refined with riding coordinates:
 C10(H10), C11(H11), C13(H13), C14(H14)
2.d Idealised Me refined as rotating group:
 C6(H6A,H6B,H6C), C7(H7A,H7B,H7C), C15(H15A,H15B,H15C)
2.e Idealised tetrahedral OH refined as rotating group:
 O3(H3)
;
_shelx_shelxl_version_number 2014/7
_olex2_submission_special_instructions 'No special instructions were received'

loop_
_space_group_symop_operation_xyz
'x, y, z'
'-x+1/2, -y, z+1/2'
'x+1/2, -y+1/2, -z'
'-x, y+1/2, -z+1/2'

loop_
_atom_site_label
_atom_site_type_symbol
_atom_site_fract_x
_atom_site_fract_y
_atom_site_fract_z
_atom_site_U_iso_or_equiv
_atom_site_adp_type
_atom_site_occupancy
_atom_site_site_symmetry_order
_atom_site_calc_flag
_atom_site_refinement_flags_posn
O1 O 0.51333(9) 0.87493(10) 0.61444(9) 0.0189(2) Uani 1 1 d .
O2 O 0.73634(11) 1.07996(11) 0.26700(10) 0.0274(3) Uani 1 1 d .
O3 O 0.92696(10) 0.99804(10) 0.29691(9) 0.0198(2) Uani 1 1 d .
H3 H 0.9459 1.0360 0.2378 0.030 Uiso 1 1 calc GR
O4 O 0.54429(10) 0.73021(11) -0.03736(9) 0.0219(2) Uani 1 1 d .
N1 N 0.65419(11) 0.78315(11) 0.49483(10) 0.0150(3) Uani 1 1 d .
C1 C 0.74441(12) 0.81271(12) 0.40423(11) 0.0147(3) Uani 1 1 d .
H1 H 0.8243 0.7668 0.4158 0.018 Uiso 1 1 calc R
C2 C 0.76793(14) 0.94921(13) 0.42800(12) 0.0167(3) Uani 1 1 d .
H2 H 0.8373 0.9565 0.4850 0.020 Uiso 1 1 calc R
C3 C 0.64537(14) 0.99149(13) 0.48335(13) 0.0198(3) Uani 1 1 d .
H3A H 0.6616 1.0551 0.5401 0.024 Uiso 1 1 calc R
H3B H 0.5855 1.0220 0.4258 0.024 Uiso 1 1 calc R
C4 C 0.59578(13) 0.87900(13) 0.53938(12) 0.0161(3) Uani 1 1 d .
C5 C 0.63510(13) 0.66102(13) 0.53900(12) 0.0168(3) Uani 1 1 d .
H5 H 0.5638 0.6642 0.5943 0.020 Uiso 1 1 calc R
C6 C 0.59930(15) 0.57181(14) 0.44633(13) 0.0225(3) Uani 1 1 d .
H6A H 0.5252 0.6013 0.4054 0.034 Uiso 1 1 calc GR
H6B H 0.5800 0.4941 0.4808 0.034 Uiso 1 1 calc GR
H6C H 0.6697 0.5628 0.3933 0.034 Uiso 1 1 calc GR
C7 C 0.75256(14) 0.62107(14) 0.60405(13) 0.0226(3) Uani 1 1 d .
H7A H 0.8225 0.6101 0.5508 0.034 Uiso 1 1 calc GR
H7B H 0.7353 0.5452 0.6429 0.034 Uiso 1 1 calc GR
H7C H 0.7751 0.6823 0.6601 0.034 Uiso 1 1 calc GR
C8 C 0.80594(14) 1.01727(13) 0.32205(13) 0.0181(3) Uani 1 1 d .
C9 C 0.69210(13) 0.78700(12) 0.28660(12) 0.0149(3) Uani 1 1 d .
C10 C 0.77023(13) 0.74230(12) 0.20178(12) 0.0165(3) Uani 1 1 d .
H10 H 0.8559 0.7256 0.2187 0.020 Uiso 1 1 calc R
C11 C 0.72500(13) 0.72140(13) 0.09193(12) 0.0172(3) Uani 1 1 d .
H11 H 0.7796 0.6911 0.0349 0.021 Uiso 1 1 calc R
C12 C 0.59937(13) 0.74534(13) 0.06710(12) 0.0170(3) Uani 1 1 d .
C13 C 0.51980(14) 0.78860(15) 0.15182(13) 0.0207(3) Uani 1 1 d .
H13 H 0.4337 0.8037 0.1353 0.025 Uiso 1 1 calc R
C14 C 0.56602(14) 0.80957(14) 0.25994(13) 0.0202(3) Uani 1 1 d .
H14 H 0.5112 0.8398 0.3169 0.024 Uiso 1 1 calc R
C15 C 0.61821(15) 0.67317(15) -0.12320(13) 0.0226(3) Uani 1 1 d .
H15A H 0.5688 0.6669 -0.1932 0.034 Uiso 1 1 calc GR
H15B H 0.6423 0.5929 -0.0976 0.034 Uiso 1 1 calc GR
H15C H 0.6942 0.7207 -0.1376 0.034 Uiso 1 1 calc GR

loop_
_atom_site_aniso_label
_atom_site_aniso_U_11
_atom_site_aniso_U_22
_atom_site_aniso_U_33
_atom_site_aniso_U_23
_atom_site_aniso_U_13
_atom_site_aniso_U_12
O1 0.0154(5) 0.0243(5) 0.0171(5) -0.0056(4) 0.0029(4) -0.0023(4)
O2 0.0207(5) 0.0286(6) 0.0330(6) 0.0114(5) 0.0006(5) 0.0040(5)
O3 0.0170(5) 0.0242(5) 0.0180(5) 0.0067(4) 0.0019(4) 0.0014(4)
O4 0.0186(5) 0.0315(6) 0.0155(5) -0.0017(4) -0.0020(4) 0.0006(4)
N1 0.0154(6) 0.0158(6) 0.0140(5) 0.0002(5) 0.0024(4) 0.0001(4)
C1 0.0120(6) 0.0173(6) 0.0148(6) 0.0006(5) 0.0013(5) 0.0007(5)
C2 0.0147(6) 0.0180(6) 0.0175(6) -0.0002(5) 0.0010(5) -0.0009(5)
C3 0.0192(7) 0.0166(7) 0.0236(7) -0.0019(6) 0.0051(6) 0.0004(6)
C4 0.0138(6) 0.0189(6) 0.0156(6) -0.0029(5) -0.0023(5) -0.0002(5)
C5 0.0161(6) 0.0173(6) 0.0172(6) 0.0018(5) 0.0035(5) -0.0003(5)
C6 0.0245(7) 0.0192(7) 0.0237(7) -0.0007(6) -0.0002(6) -0.0038(6)
C7 0.0223(7) 0.0243(7) 0.0212(7) 0.0038(6) -0.0002(6) 0.0028(6)
C8 0.0176(7) 0.0162(7) 0.0204(7) -0.0003(5) -0.0001(5) -0.0022(5)
C9 0.0151(6) 0.0153(6) 0.0144(6) 0.0010(5) 0.0002(5) 0.0000(5)
C10 0.0132(6) 0.0174(6) 0.0188(6) -0.0006(5) 0.0011(5) 0.0008(5)
C11 0.0163(6) 0.0183(6) 0.0170(6) -0.0016(5) 0.0039(5) 0.0000(5)
C12 0.0183(6) 0.0171(6) 0.0156(6) 0.0013(5) -0.0008(5) -0.0021(5)
C13 0.0134(6) 0.0288(8) 0.0198(7) 0.0021(6) -0.0009(6) 0.0036(6)
C14 0.0165(7) 0.0275(7) 0.0167(6) 0.0003(6) 0.0025(5) 0.0046(6)
C15 0.0235(7) 0.0274(7) 0.0170(6) -0.0038(6) -0.0010(6) -0.0019(6)

loop_
_atom_type_symbol
_atom_type_description
_atom_type_scat_dispersion_real
_atom_type_scat_dispersion_imag
_atom_type_scat_source
C C 0.0033 0.0016 'International Tables Vol C Tables 4.2.6.8 and 6.1.1.4'
H H 0.0000 0.0000 'International Tables Vol C Tables 4.2.6.8 and 6.1.1.4'
N N 0.0061 0.0033 'International Tables Vol C Tables 4.2.6.8 and 6.1.1.4'
O O 0.0106 0.0060 'International Tables Vol C Tables 4.2.6.8 and 6.1.1.4'

loop_
_geom_angle_atom_site_label_1
_geom_angle_atom_site_label_2
_geom_angle_atom_site_label_3
_geom_angle
C8 O3 H3 109.5
C12 O4 C15 117.06(11)
C1 N1 C5 123.59(11)
C4 N1 C1 113.91(12)
C4 N1 C5 122.38(12)
N1 C1 H1 109.8
N1 C1 C2 101.06(11)
N1 C1 C9 112.39(11)
C2 C1 H1 109.8
C9 C1 H1 109.8
C9 C1 C2 113.84(11)
C1 C2 H2 108.4
C3 C2 C1 103.90(11)
C3 C2 H2 108.4
C8 C2 C1 112.46(11)
C8 C2 H2 108.4
C8 C2 C3 115.00(12)
C2 C3 H3A 111.2
C2 C3 H3B 111.2
H3A C3 H3B 109.1
C4 C3 C2 103.05(11)
C4 C3 H3A 111.2
C4 C3 H3B 111.2
O1 C4 N1 124.96(14)
O1 C4 C3 125.78(13)
N1 C4 C3 109.26(12)
N1 C5 H5 107.5
N1 C5 C6 112.68(12)
N1 C5 C7 109.53(12)
C6 C5 H5 107.5
C6 C5 C7 111.79(13)
C7 C5 H5 107.5
C5 C6 H6A 109.5
C5 C6 H6B 109.5
C5 C6 H6C 109.5
H6A C6 H6B 109.5
H6A C6 H6C 109.5
H6B C6 H6C 109.5
C5 C7 H7A 109.5
C5 C7 H7B 109.5
C5 C7 H7C 109.5
H7A C7 H7B 109.5
H7A C7 H7C 109.5
H7B C7 H7C 109.5
O2 C8 O3 124.27(14)
O2 C8 C2 124.75(14)
O3 C8 C2 110.98(13)
C10 C9 C1 120.30(12)
C10 C9 C14 118.31(13)
C14 C9 C1 121.38(12)
C9 C10 H10 119.4
C9 C10 C11 121.27(13)
C11 C10 H10 119.4
C10 C11 H11 120.3
C12 C11 C10 119.42(13)
C12 C11 H11 120.3
O4 C12 C11 124.97(13)
O4 C12 C13 115.22(12)
C11 C12 C13 119.81(13)
C12 C13 H13 119.9
C14 C13 C12 120.14(13)
C14 C13 H13 119.9
C9 C14 H14 119.5
C13 C14 C9 121.03(14)
C13 C14 H14 119.5
O4 C15 H15A 109.5
O4 C15 H15B 109.5
O4 C15 H15C 109.5
H15A C15 H15B 109.5
H15A C15 H15C 109.5
H15B C15 H15C 109.5

loop_
_geom_bond_atom_site_label_1
_geom_bond_atom_site_label_2
_geom_bond_distance
O1 C4 1.2454(17)
O2 C8 1.2070(19)
O3 H3 0.8400
O3 C8 1.3363(18)
O4 C12 1.3732(17)
O4 C15 1.4299(18)
N1 C1 1.4719(17)
N1 C4 1.3437(19)
N1 C5 1.4735(18)
C1 H1 1.0000
C1 C2 1.5695(19)
C1 C9 1.5204(19)
C2 H2 1.0000
C2 C3 1.530(2)
C2 C8 1.516(2)
C3 H3A 0.9900
C3 H3B 0.9900
C3 C4 1.513(2)
C5 H5 1.0000
C5 C6 1.526(2)
C5 C7 1.531(2)
C6 H6A 0.9800
C6 H6B 0.9800
C6 H6C 0.9800
C7 H7A 0.9800
C7 H7B 0.9800
C7 H7C 0.9800
C9 C10 1.3915(19)
C9 C14 1.398(2)
C10 H10 0.9500
C10 C11 1.400(2)
C11 H11 0.9500
C11 C12 1.392(2)
C12 C13 1.394(2)
C13 H13 0.9500
C13 C14 1.385(2)
C14 H14 0.9500
C15 H15A 0.9800
C15 H15B 0.9800
C15 H15C 0.9800
